data_7155483
loop_
_publ_author_name
'Suman, Koorathota'
'Ramanjaneyulu, Mala'
'Thennarasu, Sathiah'

_publ_section_title
;
 Diastereoselective tandem oxidation/Michael/aldol reaction: unprecedented
 formation of dispirocyclopentanebisoxindoles and
 dispiro[acenaphthylene-1,1'-cyclopentane-3',1''-acenaphthylene]-2,2''diones.
;
_journal_issue 9
_journal_name_full 'Organic &amp; biomolecular chemistry'
_journal_page_first 1961
_journal_page_last 1964
_journal_paper_doi 10.1039/c6ob02607a
_journal_volume 15
_journal_year 2017
_chemical_formula_sum 'C46 H36 N2 O4'
_chemical_formula_weight 680.77
_chemical_name_systematic
;
 ?
;
_space_group_IT_number 2
_symmetry_space_group_name_Hall '-P 1'
_symmetry_space_group_name_H-M 'P -1'
_atom_sites_solution_hydrogens geom
_atom_sites_solution_primary direct
_atom_sites_solution_secondary difmap
_audit_block_doi 10.5517/ccdc.csd.cc1jg9gr
_audit_creation_method SHELXL-97
_audit_update_record
;
2017-01-27 deposited with the CCDC.
2017-02-02 downloaded from the CCDC.
;
_cell_angle_alpha 89.482(5)
_cell_angle_beta 68.529(5)
_cell_angle_gamma 73.872(5)
_cell_formula_units_Z 2
_cell_length_a 11.751(5)
_cell_length_b 12.712(5)
_cell_length_c 13.460(5)
_cell_measurement_temperature 293(2)
_cell_volume 1787.8(12)
_computing_structure_refinement 'SHELXL-97 (Sheldrick, 1997)'
_diffrn_ambient_temperature 293(2)
_diffrn_measured_fraction_theta_full 0.975
_diffrn_measured_fraction_theta_max 0.975
_diffrn_radiation_monochromator graphite
_diffrn_radiation_source 'fine-focus sealed tube'
_diffrn_radiation_type MoK\a
_diffrn_radiation_wavelength 0.71073
_diffrn_reflns_av_R_equivalents 0.0358
_diffrn_reflns_av_sigmaI/netI 0.0539
_diffrn_reflns_limit_h_max 14
_diffrn_reflns_limit_h_min -14
_diffrn_reflns_limit_k_max 15
_diffrn_reflns_limit_k_min -15
_diffrn_reflns_limit_l_max 16
_diffrn_reflns_limit_l_min -16
_diffrn_reflns_number 23715
_diffrn_reflns_theta_full 26.43
_diffrn_reflns_theta_max 26.43
_diffrn_reflns_theta_min 1.63
_exptl_absorpt_coefficient_mu 0.081
_exptl_absorpt_correction_T_max 0.9920
_exptl_absorpt_correction_T_min 0.9841
_exptl_crystal_density_diffrn 1.265
_exptl_crystal_density_method 'not measured'
_exptl_crystal_F_000 716
_exptl_crystal_size_max 0.20
_exptl_crystal_size_mid 0.15
_exptl_crystal_size_min 0.10
_refine_diff_density_max 0.303
_refine_diff_density_min -0.183
_refine_diff_density_rms 0.040
_refine_ls_extinction_coef 0.0085(13)
_refine_ls_extinction_expression Fc^*^=kFc[1+0.001xFc^2^\l^3^/sin(2\q)]^-1/4^
_refine_ls_extinction_method SHELXL
_refine_ls_goodness_of_fit_ref 1.006
_refine_ls_hydrogen_treatment mixed
_refine_ls_matrix_type full
_refine_ls_number_parameters 471
_refine_ls_number_reflns 7171
_refine_ls_number_restraints 0
_refine_ls_restrained_S_all 1.006
_refine_ls_R_factor_all 0.1185
_refine_ls_R_factor_gt 0.0497
_refine_ls_shift/su_max 0.000
_refine_ls_shift/su_mean 0.000
_refine_ls_structure_factor_coef Fsqd
_refine_ls_weighting_details 'calc w=1/[\s^2^(Fo^2^)+(0.0669P)^2^+0.3984P] where P=(Fo^2^+2Fc^2^)/3'
_refine_ls_weighting_scheme calc
_refine_ls_wR_factor_gt 0.1188
_refine_ls_wR_factor_ref 0.1568
_reflns_number_gt 3717
_reflns_number_total 7171
_reflns_threshold_expression >2sigma(I)
_cod_data_source_file c6ob02607a2.cif
_cod_data_source_block fin
_cod_depositor_comments 'Adding full bibliography for 7155483.cif.'
_cod_database_code 7155483

loop_
_symmetry_equiv_pos_as_xyz
'x, y, z'
'-x, -y, -z'

loop_
_atom_site_label
_atom_site_type_symbol
_atom_site_fract_x
_atom_site_fract_y
_atom_site_fract_z
_atom_site_U_iso_or_equiv
_atom_site_adp_type
_atom_site_occupancy
_atom_site_symmetry_multiplicity
_atom_site_calc_flag
_atom_site_refinement_flags
C1 C 0.6575(3) 0.3974(3) 0.0282(3) 0.0871(10) Uani 1 1 d .
H1 H 0.5718 0.3993 0.0554 0.105 Uiso 1 1 calc R
C2 C 0.6887(4) 0.4952(3) 0.0128(3) 0.1022(11) Uani 1 1 d .
H2 H 0.6244 0.5620 0.0295 0.123 Uiso 1 1 calc R
C3 C 0.8140(4) 0.4935(4) -0.0268(3) 0.1043(12) Uani 1 1 d .
H3 H 0.8356 0.5588 -0.0382 0.125 Uiso 1 1 calc R
C4 C 0.9072(4) 0.3954(4) -0.0495(3) 0.1163(15) Uani 1 1 d .
H4 H 0.9927 0.3940 -0.0771 0.140 Uiso 1 1 calc R
C5 C 0.8761(3) 0.2978(3) -0.0320(3) 0.1043(13) Uani 1 1 d .
H5 H 0.9409 0.2318 -0.0448 0.125 Uiso 1 1 calc R
C6 C 0.7513(3) 0.2966(3) 0.0039(2) 0.0695(8) Uani 1 1 d .
C7 C 0.7188(2) 0.1890(3) 0.0203(2) 0.0749(9) Uani 1 1 d .
H7A H 0.7065 0.1657 -0.0425 0.090 Uiso 1 1 calc R
H7B H 0.7905 0.1332 0.0268 0.090 Uiso 1 1 calc R
C8 C 0.5923(2) 0.2182(2) 0.2213(2) 0.0499(6) Uani 1 1 d .
C9 C 0.6841(2) 0.2325(2) 0.2564(2) 0.0648(8) Uani 1 1 d .
H9 H 0.7668 0.2264 0.2087 0.078 Uiso 1 1 calc R
C10 C 0.6481(3) 0.2562(2) 0.3656(3) 0.0695(8) Uani 1 1 d .
H10 H 0.7074 0.2677 0.3915 0.083 Uiso 1 1 calc R
C11 C 0.5271(3) 0.2630(2) 0.4365(2) 0.0648(7) Uani 1 1 d .
H11 H 0.5060 0.2775 0.5097 0.078 Uiso 1 1 calc R
C12 C 0.4361(2) 0.2485(2) 0.39961(19) 0.0554(7) Uani 1 1 d .
H12 H 0.3537 0.2540 0.4476 0.066 Uiso 1 1 calc R
C13 C 0.4689(2) 0.22585(19) 0.29150(18) 0.0455(6) Uani 1 1 d .
C14 C 0.4928(2) 0.1901(2) 0.11216(19) 0.0503(6) Uani 1 1 d .
C15 C 0.3914(2) 0.21306(19) 0.22647(17) 0.0436(6) Uani 1 1 d .
C16 C 0.2837(2) 0.3201(2) 0.23469(18) 0.0462(6) Uani 1 1 d .
H16A H 0.2539 0.3625 0.3037 0.055 Uiso 1 1 calc R
H16B H 0.3149 0.3652 0.1785 0.055 Uiso 1 1 calc R
C17 C 0.1758(2) 0.28426(19) 0.22218(16) 0.0419(6) Uani 1 1 d .
C18 C 0.0478(2) 0.37238(19) 0.25554(18) 0.0455(6) Uani 1 1 d .
C19 C 0.0155(3) 0.4662(2) 0.3226(2) 0.0624(7) Uani 1 1 d .
H19 H 0.0730 0.4761 0.3515 0.075 Uiso 1 1 calc R
C20 C -0.1003(3) 0.5456(2) 0.3474(2) 0.0738(8) Uani 1 1 d .
H20 H -0.1198 0.6086 0.3923 0.089 Uiso 1 1 calc R
C21 C -0.1868(3) 0.5325(2) 0.3067(2) 0.0701(8) Uani 1 1 d .
H21 H -0.2652 0.5862 0.3242 0.084 Uiso 1 1 calc R
C22 C -0.1574(2) 0.4404(2) 0.2402(2) 0.0672(8) Uani 1 1 d .
H22 H -0.2158 0.4311 0.2120 0.081 Uiso 1 1 calc R
C23 C -0.0413(2) 0.3610(2) 0.2148(2) 0.0583(7) Uani 1 1 d .
H23 H -0.0222 0.2984 0.1695 0.070 Uiso 1 1 calc R
C24 C 0.17500(19) 0.18291(19) 0.29045(17) 0.0426(6) Uani 1 1 d .
C25 C 0.0936(2) 0.11478(19) 0.27846(18) 0.0465(6) Uani 1 1 d .
C26 C 0.1001(2) 0.0542(2) 0.1915(2) 0.0603(7) Uani 1 1 d .
H26 H 0.1658 0.0482 0.1251 0.072 Uiso 1 1 calc R
C27 C 0.0077(3) 0.0022(2) 0.2039(3) 0.0754(9) Uani 1 1 d .
H27 H 0.0111 -0.0386 0.1452 0.091 Uiso 1 1 calc R
C28 C -0.0892(3) 0.0102(2) 0.3017(3) 0.0776(9) Uani 1 1 d .
H28 H -0.1508 -0.0250 0.3080 0.093 Uiso 1 1 calc R
C29 C -0.0976(2) 0.0689(2) 0.3908(2) 0.0659(8) Uani 1 1 d .
H29 H -0.1627 0.0733 0.4573 0.079 Uiso 1 1 calc R
C30 C -0.0052(2) 0.1209(2) 0.3772(2) 0.0499(6) Uani 1 1 d .
C31 C -0.0690(2) 0.1975(2) 0.56932(19) 0.0667(8) Uani 1 1 d .
H31A H -0.0233 0.2218 0.6073 0.080 Uiso 1 1 calc R
H31B H -0.0755 0.1256 0.5905 0.080 Uiso 1 1 calc R
C32 C -0.2013(2) 0.2759(2) 0.6047(2) 0.0592(7) Uani 1 1 d .
C33 C -0.2270(3) 0.3711(3) 0.5600(3) 0.0805(9) Uani 1 1 d .
H33 H -0.1619 0.3866 0.5030 0.097 Uiso 1 1 calc R
C34 C -0.3471(4) 0.4450(3) 0.5973(4) 0.1143(13) Uani 1 1 d .
H34 H -0.3622 0.5100 0.5654 0.137 Uiso 1 1 calc R
C35 C -0.4430(4) 0.4249(5) 0.6790(5) 0.140(2) Uani 1 1 d .
H35 H -0.5229 0.4773 0.7065 0.168 Uiso 1 1 calc R
C36 C -0.4224(4) 0.3268(5) 0.7214(4) 0.148(2) Uani 1 1 d .
H36 H -0.4901 0.3097 0.7741 0.177 Uiso 1 1 calc R
C37 C -0.2998(3) 0.2519(3) 0.6859(3) 0.1062(13) Uani 1 1 d .
H37 H -0.2849 0.1864 0.7170 0.127 Uiso 1 1 calc R
C38 C 0.1119(2) 0.2217(2) 0.41096(18) 0.0496(6) Uani 1 1 d .
C39 C 0.31975(19) 0.12191(19) 0.25174(17) 0.0434(6) Uani 1 1 d .
H39 H 0.3429 0.0801 0.1828 0.052 Uiso 1 1 calc R
C40 C 0.3601(2) 0.0396(2) 0.32326(19) 0.0481(6) Uani 1 1 d .
C41 C 0.4939(2) -0.03371(19) 0.28420(18) 0.0451(6) Uani 1 1 d .
C42 C 0.5439(2) -0.0771(2) 0.3595(2) 0.0564(7) Uani 1 1 d .
H42 H 0.4932 -0.0601 0.4322 0.068 Uiso 1 1 calc R
C43 C 0.6668(2) -0.1445(2) 0.3284(2) 0.0652(7) Uani 1 1 d .
H43 H 0.6999 -0.1709 0.3799 0.078 Uiso 1 1 calc R
C44 C 0.7413(3) -0.1732(2) 0.2216(2) 0.0691(8) Uani 1 1 d .
H44 H 0.8242 -0.2203 0.2006 0.083 Uiso 1 1 calc R
C45 C 0.6934(3) -0.1326(3) 0.1460(2) 0.0688(8) Uani 1 1 d .
H45 H 0.7440 -0.1521 0.0735 0.083 Uiso 1 1 calc R
C46 C 0.5701(2) -0.0627(2) 0.17657(19) 0.0574(7) Uani 1 1 d .
H46 H 0.5384 -0.0351 0.1246 0.069 Uiso 1 1 calc R
N1 N 0.60421(17) 0.19650(17) 0.11510(15) 0.0551(6) Uani 1 1 d .
N2 N 0.00633(17) 0.18596(17) 0.45477(15) 0.0517(5) Uani 1 1 d .
O O 0.14496(16) 0.27864(16) 0.46103(13) 0.0653(5) Uani 1 1 d .
O1 O 0.47507(15) 0.17145(16) 0.03019(13) 0.0659(5) Uani 1 1 d .
O2 O 0.20854(14) 0.24480(14) 0.11338(11) 0.0513(4) Uani 1 1 d .
H2A H 0.2866 0.2246 0.0825 0.077 Uiso 1 1 calc R
O4 O 0.28388(16) 0.03396(16) 0.41162(14) 0.0737(6) Uani 1 1 d .

loop_
_atom_site_aniso_label
_atom_site_aniso_U_11
_atom_site_aniso_U_22
_atom_site_aniso_U_33
_atom_site_aniso_U_23
_atom_site_aniso_U_13
_atom_site_aniso_U_12
C1 0.074(2) 0.091(3) 0.104(3) 0.035(2) -0.0358(19) -0.034(2)
C2 0.116(3) 0.087(3) 0.115(3) 0.044(2) -0.051(2) -0.039(2)
C3 0.128(3) 0.109(3) 0.086(2) 0.030(2) -0.024(2) -0.073(3)
C4 0.087(3) 0.114(4) 0.119(3) -0.015(3) 0.018(2) -0.062(3)
C5 0.063(2) 0.101(3) 0.117(3) -0.027(2) 0.0144(18) -0.039(2)
C6 0.0530(16) 0.085(2) 0.0608(17) 0.0013(15) -0.0011(13) -0.0328(17)
C7 0.0475(15) 0.086(2) 0.0745(19) -0.0127(16) 0.0015(13) -0.0269(16)
C8 0.0426(13) 0.0427(15) 0.0634(16) 0.0030(12) -0.0193(12) -0.0122(12)
C9 0.0438(14) 0.0617(19) 0.091(2) 0.0038(16) -0.0282(14) -0.0145(14)
C10 0.0655(18) 0.065(2) 0.098(2) 0.0084(17) -0.0530(17) -0.0190(16)
C11 0.0731(19) 0.067(2) 0.0689(18) 0.0114(14) -0.0410(16) -0.0240(16)
C12 0.0571(15) 0.0597(18) 0.0557(16) 0.0119(13) -0.0254(12) -0.0214(14)
C13 0.0457(13) 0.0439(15) 0.0509(14) 0.0075(11) -0.0198(11) -0.0170(12)
C14 0.0458(14) 0.0533(17) 0.0502(15) 0.0037(12) -0.0109(11) -0.0223(12)
C15 0.0405(12) 0.0483(15) 0.0431(13) 0.0051(11) -0.0123(10) -0.0198(12)
C16 0.0454(13) 0.0505(16) 0.0460(13) 0.0052(11) -0.0162(11) -0.0207(12)
C17 0.0442(13) 0.0450(15) 0.0387(12) 0.0001(10) -0.0141(10) -0.0183(11)
C18 0.0455(13) 0.0413(15) 0.0495(14) 0.0038(11) -0.0160(11) -0.0149(12)
C19 0.0656(17) 0.0552(18) 0.0657(17) -0.0092(14) -0.0286(14) -0.0110(15)
C20 0.075(2) 0.0518(19) 0.083(2) -0.0170(15) -0.0294(17) -0.0008(16)
C21 0.0569(17) 0.0534(19) 0.089(2) 0.0003(16) -0.0242(16) -0.0036(15)
C22 0.0514(16) 0.061(2) 0.092(2) 0.0018(16) -0.0323(15) -0.0133(15)
C23 0.0525(15) 0.0487(17) 0.0757(18) -0.0056(13) -0.0276(13) -0.0130(13)
C24 0.0378(12) 0.0432(14) 0.0445(13) 0.0012(10) -0.0107(10) -0.0151(11)
C25 0.0359(12) 0.0396(14) 0.0601(15) 0.0018(12) -0.0132(11) -0.0118(11)
C26 0.0514(15) 0.0496(17) 0.0766(18) -0.0117(14) -0.0186(13) -0.0172(13)
C27 0.0588(18) 0.059(2) 0.111(2) -0.0154(17) -0.0300(18) -0.0221(16)
C28 0.0505(17) 0.0538(19) 0.136(3) 0.0059(19) -0.0373(19) -0.0239(15)
C29 0.0365(14) 0.0545(18) 0.097(2) 0.0169(16) -0.0141(14) -0.0142(13)
C30 0.0338(12) 0.0422(15) 0.0663(16) 0.0094(12) -0.0135(11) -0.0078(11)
C31 0.0516(15) 0.075(2) 0.0520(15) 0.0173(14) -0.0034(12) -0.0079(14)
C32 0.0449(14) 0.0584(19) 0.0566(15) -0.0042(13) -0.0056(12) -0.0062(13)
C33 0.067(2) 0.067(2) 0.089(2) 0.0061(18) -0.0218(17) -0.0022(17)
C34 0.094(3) 0.083(3) 0.132(3) -0.014(3) -0.039(3) 0.021(2)
C35 0.075(3) 0.123(4) 0.169(5) -0.059(4) -0.029(3) 0.030(3)
C36 0.062(3) 0.156(5) 0.154(4) -0.050(4) 0.033(3) -0.021(3)
C37 0.070(2) 0.095(3) 0.101(3) -0.003(2) 0.0203(19) -0.015(2)
C38 0.0443(13) 0.0482(16) 0.0496(14) 0.0047(12) -0.0125(11) -0.0104(12)
C39 0.0381(12) 0.0462(15) 0.0435(12) 0.0016(11) -0.0095(10) -0.0166(11)
C40 0.0461(14) 0.0470(16) 0.0496(14) 0.0062(11) -0.0121(12) -0.0197(12)
C41 0.0448(13) 0.0425(15) 0.0460(14) 0.0030(11) -0.0131(11) -0.0156(11)
C42 0.0546(16) 0.0600(18) 0.0484(14) 0.0077(13) -0.0140(12) -0.0152(14)
C43 0.0559(17) 0.074(2) 0.0657(18) 0.0154(15) -0.0265(14) -0.0137(15)
C44 0.0510(16) 0.069(2) 0.073(2) 0.0036(16) -0.0177(15) -0.0050(15)
C45 0.0577(17) 0.075(2) 0.0547(16) -0.0067(15) -0.0116(14) -0.0031(15)
C46 0.0555(16) 0.0624(18) 0.0489(15) 0.0006(12) -0.0190(12) -0.0097(14)
N1 0.0397(11) 0.0637(15) 0.0561(13) 0.0004(10) -0.0065(9) -0.0219(10)
N2 0.0379(11) 0.0548(14) 0.0491(12) 0.0099(10) -0.0042(9) -0.0102(10)
O 0.0671(11) 0.0791(14) 0.0482(10) -0.0063(9) -0.0154(9) -0.0272(11)
O1 0.0575(11) 0.0946(15) 0.0443(10) -0.0012(9) -0.0108(8) -0.0316(10)
O2 0.0486(9) 0.0611(12) 0.0425(9) -0.0032(8) -0.0155(7) -0.0157(9)
O4 0.0522(11) 0.0835(15) 0.0626(11) 0.0270(10) -0.0008(9) -0.0141(10)

loop_
_atom_type_symbol
_atom_type_description
_atom_type_scat_dispersion_real
_atom_type_scat_dispersion_imag
_atom_type_scat_source
C C 0.0033 0.0016 'International Tables Vol C Tables 4.2.6.8 and 6.1.1.4'
H H 0.0000 0.0000 'International Tables Vol C Tables 4.2.6.8 and 6.1.1.4'
N N 0.0061 0.0033 'International Tables Vol C Tables 4.2.6.8 and 6.1.1.4'
O O 0.0106 0.0060 'International Tables Vol C Tables 4.2.6.8 and 6.1.1.4'

loop_
_geom_angle_atom_site_label_1
_geom_angle_atom_site_label_2
_geom_angle_atom_site_label_3
_geom_angle
C2 C1 C6 121.4(3)
C2 C1 H1 119.3
C6 C1 H1 119.3
C3 C2 C1 119.9(4)
C3 C2 H2 120.1
C1 C2 H2 120.1
C4 C3 C2 119.5(4)
C4 C3 H3 120.2
C2 C3 H3 120.2
C3 C4 C5 120.7(3)
C3 C4 H4 119.7
C5 C4 H4 119.7
C6 C5 C4 121.1(4)
C6 C5 H5 119.4
C4 C5 H5 119.4
C5 C6 C1 117.3(3)
C5 C6 C7 120.6(3)
C1 C6 C7 122.1(2)
N1 C7 C6 113.0(2)
N1 C7 H7A 109.0
C6 C7 H7A 109.0
N1 C7 H7B 109.0
C6 C7 H7B 109.0
H7A C7 H7B 107.8
C9 C8 C13 122.2(2)
C9 C8 N1 128.0(2)
C13 C8 N1 109.78(19)
C8 C9 C10 117.2(2)
C8 C9 H9 121.4
C10 C9 H9 121.4
C11 C10 C9 121.6(2)
C11 C10 H10 119.2
C9 C10 H10 119.2
C10 C11 C12 120.3(3)
C10 C11 H11 119.9
C12 C11 H11 119.9
C13 C12 C11 119.3(2)
C13 C12 H12 120.3
C11 C12 H12 120.3
C12 C13 C8 119.3(2)
C12 C13 C15 132.0(2)
C8 C13 C15 108.50(19)
O1 C14 N1 125.3(2)
O1 C14 C15 125.6(2)
N1 C14 C15 109.1(2)
C13 C15 C14 101.58(17)
C13 C15 C16 112.66(18)
C14 C15 C16 109.17(18)
C13 C15 C39 118.87(18)
C14 C15 C39 111.00(18)
C16 C15 C39 103.52(17)
C17 C16 C15 106.49(18)
C17 C16 H16A 110.4
C15 C16 H16A 110.4
C17 C16 H16B 110.4
C15 C16 H16B 110.4
H16A C16 H16B 108.6
O2 C17 C18 106.55(17)
O2 C17 C16 110.94(17)
C18 C17 C16 115.60(19)
O2 C17 C24 107.92(17)
C18 C17 C24 114.35(17)
C16 C17 C24 101.31(17)
C19 C18 C23 117.4(2)
C19 C18 C17 123.4(2)
C23 C18 C17 119.2(2)
C20 C19 C18 121.2(2)
C20 C19 H19 119.4
C18 C19 H19 119.4
C21 C20 C19 120.5(3)
C21 C20 H20 119.7
C19 C20 H20 119.7
C22 C21 C20 119.6(3)
C22 C21 H21 120.2
C20 C21 H21 120.2
C21 C22 C23 120.0(3)
C21 C22 H22 120.0
C23 C22 H22 120.0
C22 C23 C18 121.4(2)
C22 C23 H23 119.3
C18 C23 H23 119.3
C25 C24 C38 101.73(17)
C25 C24 C39 115.09(19)
C38 C24 C39 113.82(18)
C25 C24 C17 114.78(18)
C38 C24 C17 110.74(18)
C39 C24 C17 101.15(16)
C26 C25 C30 119.0(2)
C26 C25 C24 132.0(2)
C30 C25 C24 108.9(2)
C25 C26 C27 119.2(2)
C25 C26 H26 120.4
C27 C26 H26 120.4
C28 C27 C26 120.7(3)
C28 C27 H27 119.7
C26 C27 H27 119.7
C27 C28 C29 121.6(2)
C27 C28 H28 119.2
C29 C28 H28 119.2
C28 C29 C30 117.1(3)
C28 C29 H29 121.5
C30 C29 H29 121.5
C29 C30 C25 122.4(2)
C29 C30 N2 127.8(2)
C25 C30 N2 109.80(19)
N2 C31 C32 115.3(2)
N2 C31 H31A 108.4
C32 C31 H31A 108.4
N2 C31 H31B 108.4
C32 C31 H31B 108.4
H31A C31 H31B 107.5
C33 C32 C37 118.6(3)
C33 C32 C31 121.9(2)
C37 C32 C31 119.5(3)
C32 C33 C34 121.3(3)
C32 C33 H33 119.4
C34 C33 H33 119.4
C35 C34 C33 120.8(4)
C35 C34 H34 119.6
C33 C34 H34 119.6
C34 C35 C36 119.4(4)
C34 C35 H35 120.3
C36 C35 H35 120.3
C35 C36 C37 120.2(4)
C35 C36 H36 119.9
C37 C36 H36 119.9
C32 C37 C36 119.5(4)
C32 C37 H37 120.3
C36 C37 H37 120.3
O C38 N2 124.1(2)
O C38 C24 127.1(2)
N2 C38 C24 108.8(2)
C40 C39 C24 116.05(18)
C40 C39 C15 114.29(18)
C24 C39 C15 106.71(18)
C40 C39 H39 106.4
C24 C39 H39 106.4
C15 C39 H39 106.4
O4 C40 C41 120.6(2)
O4 C40 C39 120.2(2)
C41 C40 C39 119.15(19)
C46 C41 C42 118.3(2)
C46 C41 C40 123.3(2)
C42 C41 C40 118.3(2)
C43 C42 C41 121.0(2)
C43 C42 H42 119.5
C41 C42 H42 119.5
C42 C43 C44 120.1(3)
C42 C43 H43 119.9
C44 C43 H43 119.9
C45 C44 C43 119.9(3)
C45 C44 H44 120.1
C43 C44 H44 120.1
C44 C45 C46 120.4(2)
C44 C45 H45 119.8
C46 C45 H45 119.8
C45 C46 C41 120.2(2)
C45 C46 H46 119.9
C41 C46 H46 119.9
C14 N1 C8 110.93(18)
C14 N1 C7 124.3(2)
C8 N1 C7 124.7(2)
C38 N2 C30 110.59(19)
C38 N2 C31 123.8(2)
C30 N2 C31 124.8(2)
C17 O2 H2A 109.5

loop_
_geom_bond_atom_site_label_1
_geom_bond_atom_site_label_2
_geom_bond_distance
C1 C2 1.385(5)
C1 C6 1.386(4)
C1 H1 0.9300
C2 C3 1.364(5)
C2 H2 0.9300
C3 C4 1.360(5)
C3 H3 0.9300
C4 C5 1.383(5)
C4 H4 0.9300
C5 C6 1.370(4)
C5 H5 0.9300
C6 C7 1.513(4)
C7 N1 1.458(3)
C7 H7A 0.9700
C7 H7B 0.9700
C8 C9 1.379(3)
C8 C13 1.388(3)
C8 N1 1.407(3)
C9 C10 1.382(4)
C9 H9 0.9300
C10 C11 1.371(4)
C10 H10 0.9300
C11 C12 1.388(3)
C11 H11 0.9300
C12 C13 1.373(3)
C12 H12 0.9300
C13 C15 1.513(3)
C14 O1 1.232(3)
C14 N1 1.348(3)
C14 C15 1.531(3)
C15 C16 1.552(3)
C15 C39 1.579(3)
C16 C17 1.525(3)
C16 H16A 0.9700
C16 H16B 0.9700
C17 O2 1.428(2)
C17 C18 1.516(3)
C17 C24 1.576(3)
C18 C19 1.378(3)
C18 C23 1.386(3)
C19 C20 1.375(4)
C19 H19 0.9300
C20 C21 1.365(4)
C20 H20 0.9300
C21 C22 1.364(4)
C21 H21 0.9300
C22 C23 1.378(4)
C22 H22 0.9300
C23 H23 0.9300
C24 C25 1.506(3)
C24 C38 1.535(3)
C24 C39 1.546(3)
C25 C26 1.375(3)
C25 C30 1.394(3)
C26 C27 1.381(3)
C26 H26 0.9300
C27 C28 1.372(4)
C27 H27 0.9300
C28 C29 1.376(4)
C28 H28 0.9300
C29 C30 1.378(3)
C29 H29 0.9300
C30 N2 1.405(3)
C31 N2 1.454(3)
C31 C32 1.497(4)
C31 H31A 0.9700
C31 H31B 0.9700
C32 C33 1.355(4)
C32 C37 1.375(4)
C33 C34 1.371(4)
C33 H33 0.9300
C34 C35 1.339(6)
C34 H34 0.9300
C35 C36 1.364(7)
C35 H35 0.9300
C36 C37 1.397(6)
C36 H36 0.9300
C37 H37 0.9300
C38 O 1.219(3)
C38 N2 1.366(3)
C39 C40 1.513(3)
C39 H39 0.9800
C40 O4 1.215(3)
C40 C41 1.485(3)
C41 C46 1.383(3)
C41 C42 1.387(3)
C42 C43 1.368(3)
C42 H42 0.9300
C43 C44 1.370(4)
C43 H43 0.9300
C44 C45 1.367(4)
C44 H44 0.9300
C45 C46 1.383(3)
C45 H45 0.9300
C46 H46 0.9300
O2 H2A 0.8200

loop_
_geom_torsion_atom_site_label_1
_geom_torsion_atom_site_label_2
_geom_torsion_atom_site_label_3
_geom_torsion_atom_site_label_4
_geom_torsion
C6 C1 C2 C3 -0.1(5)
C1 C2 C3 C4 -0.9(6)
C2 C3 C4 C5 -0.5(6)
C3 C4 C5 C6 3.0(6)
C4 C5 C6 C1 -3.9(5)
C4 C5 C6 C7 178.6(3)
C2 C1 C6 C5 2.5(5)
C2 C1 C6 C7 180.0(3)
C5 C6 C7 N1 141.4(3)
C1 C6 C7 N1 -36.0(4)
C13 C8 C9 C10 -0.7(4)
N1 C8 C9 C10 178.3(2)
C8 C9 C10 C11 1.3(4)
C9 C10 C11 C12 -1.4(4)
C10 C11 C12 C13 0.8(4)
C11 C12 C13 C8 -0.2(4)
C11 C12 C13 C15 -175.6(2)
C9 C8 C13 C12 0.1(4)
N1 C8 C13 C12 -179.0(2)
C9 C8 C13 C15 176.5(2)
N1 C8 C13 C15 -2.6(3)
C12 C13 C15 C14 179.3(3)
C8 C13 C15 C14 3.5(2)
C12 C13 C15 C16 62.6(3)
C8 C13 C15 C16 -113.2(2)
C12 C13 C15 C39 -58.7(3)
C8 C13 C15 C39 125.5(2)
O1 C14 C15 C13 178.3(2)
N1 C14 C15 C13 -3.3(2)
O1 C14 C15 C16 -62.5(3)
N1 C14 C15 C16 115.9(2)
O1 C14 C15 C39 51.0(3)
N1 C14 C15 C39 -130.6(2)
C13 C15 C16 C17 -149.73(17)
C14 C15 C16 C17 98.2(2)
C39 C15 C16 C17 -20.1(2)
C15 C16 C17 O2 -73.6(2)
C15 C16 C17 C18 164.94(17)
C15 C16 C17 C24 40.7(2)
O2 C17 C18 C19 -143.6(2)
C16 C17 C18 C19 -19.8(3)
C24 C17 C18 C19 97.3(3)
O2 C17 C18 C23 34.5(3)
C16 C17 C18 C23 158.2(2)
C24 C17 C18 C23 -84.7(3)
C23 C18 C19 C20 -0.4(4)
C17 C18 C19 C20 177.7(2)
C18 C19 C20 C21 0.6(4)
C19 C20 C21 C22 -0.5(5)
C20 C21 C22 C23 0.2(4)
C21 C22 C23 C18 0.0(4)
C19 C18 C23 C22 0.1(4)
C17 C18 C23 C22 -178.1(2)
O2 C17 C24 C25 -52.8(2)
C18 C17 C24 C25 65.6(2)
C16 C17 C24 C25 -169.41(17)
O2 C17 C24 C38 -167.28(16)
C18 C17 C24 C38 -48.9(2)
C16 C17 C24 C38 76.1(2)
O2 C17 C24 C39 71.74(19)
C18 C17 C24 C39 -169.90(17)
C16 C17 C24 C39 -44.9(2)
C38 C24 C25 C26 -178.2(3)
C39 C24 C25 C26 -54.6(4)
C17 C24 C25 C26 62.2(3)
C38 C24 C25 C30 3.2(2)
C39 C24 C25 C30 126.8(2)
C17 C24 C25 C30 -116.4(2)
C30 C25 C26 C27 0.8(4)
C24 C25 C26 C27 -177.7(3)
C25 C26 C27 C28 -0.4(4)
C26 C27 C28 C29 -0.5(5)
C27 C28 C29 C30 0.9(4)
C28 C29 C30 C25 -0.4(4)
C28 C29 C30 N2 179.5(2)
C26 C25 C30 C29 -0.4(4)
C24 C25 C30 C29 178.4(2)
C26 C25 C30 N2 179.7(2)
C24 C25 C30 N2 -1.5(3)
N2 C31 C32 C33 -37.6(4)
N2 C31 C32 C37 143.3(3)
C37 C32 C33 C34 2.8(5)
C31 C32 C33 C34 -176.3(3)
C32 C33 C34 C35 -0.3(6)
C33 C34 C35 C36 -3.7(8)
C34 C35 C36 C37 5.2(8)
C33 C32 C37 C36 -1.2(5)
C31 C32 C37 C36 177.9(3)
C35 C36 C37 C32 -2.8(7)
C25 C24 C38 O 178.7(3)
C39 C24 C38 O 54.3(3)
C17 C24 C38 O -58.8(3)
C25 C24 C38 N2 -4.0(2)
C39 C24 C38 N2 -128.4(2)
C17 C24 C38 N2 118.5(2)
C25 C24 C39 C40 -73.9(3)
C38 C24 C39 C40 43.0(3)
C17 C24 C39 C40 161.80(18)
C25 C24 C39 C15 157.47(18)
C38 C24 C39 C15 -85.7(2)
C17 C24 C39 C15 33.1(2)
C13 C15 C39 C40 -12.8(3)
C14 C15 C39 C40 104.4(2)
C16 C15 C39 C40 -138.62(19)
C13 C15 C39 C24 116.9(2)
C14 C15 C39 C24 -125.9(2)
C16 C15 C39 C24 -8.9(2)
C24 C39 C40 O4 -9.0(3)
C15 C39 C40 O4 115.8(2)
C24 C39 C40 C41 171.23(19)
C15 C39 C40 C41 -63.9(3)
O4 C40 C41 C46 154.8(2)
C39 C40 C41 C46 -25.5(3)
O4 C40 C41 C42 -23.8(3)
C39 C40 C41 C42 155.9(2)
C46 C41 C42 C43 1.8(4)
C40 C41 C42 C43 -179.5(2)
C41 C42 C43 C44 -2.2(4)
C42 C43 C44 C45 1.3(4)
C43 C44 C45 C46 -0.1(5)
C44 C45 C46 C41 -0.3(4)
C42 C41 C46 C45 -0.5(4)
C40 C41 C46 C45 -179.1(2)
O1 C14 N1 C8 -179.6(2)
C15 C14 N1 C8 2.0(3)
O1 C14 N1 C7 4.0(4)
C15 C14 N1 C7 -174.3(2)
C9 C8 N1 C14 -178.6(3)
C13 C8 N1 C14 0.4(3)
C9 C8 N1 C7 -2.3(4)
C13 C8 N1 C7 176.7(2)
C6 C7 N1 C14 111.1(3)
C6 C7 N1 C8 -64.7(4)
O C38 N2 C30 -179.2(2)
C24 C38 N2 C30 3.4(3)
O C38 N2 C31 -9.4(4)
C24 C38 N2 C31 173.2(2)
C29 C30 N2 C38 178.9(2)
C25 C30 N2 C38 -1.2(3)
C29 C30 N2 C31 9.2(4)
C25 C30 N2 C31 -170.9(2)
C32 C31 N2 C38 112.0(3)
C32 C31 N2 C30 -79.7(3)
